data_1536297
loop_
_publ_author_name
'Deiseroth, H.J.'
'Simon, A.'

_publ_section_title
;
 Die gegenseitige Substitution von Rubidium und Caesium in
 Alkalimetallsuboxiden
;
_journal_name_full 'Revue de Chimie Minerale'
_journal_page_first 475
_journal_page_last 487
_journal_volume 20
_journal_year 1983
_chemical_formula_sum 'Cs11 O3'
_space_group_IT_number 14
_symmetry_space_group_name_Hall '-P 2ybc'
_symmetry_space_group_name_H-M 'P 1 21/c 1'
_cell_angle_alpha 90
_cell_angle_beta 100.14
_cell_angle_gamma 90
_cell_formula_units_Z 4
_cell_length_a 17.61
_cell_length_b 9.218
_cell_length_c 24.047
_cell_volume 3842.554
_citation_journal_id_ASTM RVCMA8
_cod_data_source_file Deiseroth_RVCMA8_1983_335.cif
_cod_data_source_block Cs11O3
_cod_database_code 1536297

loop_
_symmetry_equiv_pos_as_xyz
x,y,z
-x,y+1/2,-z+1/2
-x,-y,-z
x,-y-1/2,z-1/2

loop_
_atom_site_label
_atom_site_type_symbol
_atom_site_fract_x
_atom_site_fract_y
_atom_site_fract_z
_atom_site_occupancy
_atom_site_U_iso_or_equiv
Cs1 Cs 0.3796 0.2206 0.2438 1 0.0
O3 O-2 0.3835 0.204 0.3654 1 0.0
Cs9 Cs 0.3158 0.2371 0.4684 1 0.0
Cs4 Cs 0.303 0.4795 0.3408 1 0.0
O2 O-2 0.1795 0.355 0.3955 1 0.0
O1 O-2 0.2234 0.341 0.2354 1 0.0
Cs6 Cs 0.5254 0.3324 0.4013 1 0.0
Cs10 Cs 0.1517 0.1716 0.1514 1 0.0
Cs7 Cs 0.0663 0.1974 0.4316 1 0.0
Cs11 Cs 0.2388 0.5802 0.1692 1 0.0
Cs5 Cs 0.4356 0.9309 0.3821 1 0.0
Cs2 Cs 0.092 0.442 0.2834 1 0.0
Cs8 Cs 0.1617 0.6037 0.4538 1 0.0
Cs3 Cs 0.2204 0.1157 0.3231 1 0.0
